data_4124209
loop_
_publ_author_name
'Kawamoto, Takuji'
'Geib, Steven J.'
'Curran, Dennis P.'

_publ_section_title
;
 Radical Reactions of N-Heterocyclic Carbene Boranes with Organic
 Nitriles: Cyanation of NHC-Boranes and Reductive Decyanation of
 Malononitriles.
;
_journal_issue 26
_journal_name_full 'Journal of the American Chemical Society'
_journal_page_first 8617
_journal_page_last 8622
_journal_paper_doi 10.1021/jacs.5b04677
_journal_volume 137
_journal_year 2015
_chemical_formula_sum 'C12 H14 B N3'
_chemical_formula_weight 211.07
_space_group_crystal_system monoclinic
_space_group_IT_number 14
_space_group_name_Hall '-P 2ybc'
_space_group_name_H-M_alt 'P 1 21/c 1'
_symmetry_space_group_name_Hall '-P 2ybc'
_symmetry_space_group_name_H-M 'P 1 21/c 1'
_atom_sites_solution_hydrogens difmap
_audit_creation_method SHELXL-2014/7
_cell_angle_alpha 90
_cell_angle_beta 103.9627(17)
_cell_angle_gamma 90
_cell_formula_units_Z 4
_cell_length_a 8.1595(2)
_cell_length_b 11.4572(3)
_cell_length_c 12.9894(3)
_cell_measurement_temperature 230(2)
_cell_volume 1178.44(5)
_computing_structure_refinement 'SHELXL-2014/7 (Sheldrick, 2014)'
_diffrn_ambient_temperature 230(2)
_diffrn_measured_fraction_theta_full 0.997
_diffrn_measured_fraction_theta_max 0.996
_diffrn_radiation_type CuK\a
_diffrn_radiation_wavelength 1.54178
_diffrn_reflns_av_R_equivalents 0.0306
_diffrn_reflns_av_unetI/netI 0.0240
_diffrn_reflns_laue_measured_fraction_full 0.997
_diffrn_reflns_laue_measured_fraction_max 0.996
_diffrn_reflns_limit_h_max 9
_diffrn_reflns_limit_h_min -9
_diffrn_reflns_limit_k_max 13
_diffrn_reflns_limit_k_min -13
_diffrn_reflns_limit_l_max 15
_diffrn_reflns_limit_l_min -15
_diffrn_reflns_number 9352
_diffrn_reflns_point_group_measured_fraction_full 0.997
_diffrn_reflns_point_group_measured_fraction_max 0.996
_diffrn_reflns_theta_full 67.679
_diffrn_reflns_theta_max 68.225
_diffrn_reflns_theta_min 5.217
_exptl_absorpt_coefficient_mu 0.560
_exptl_absorpt_correction_T_max 0.994
_exptl_absorpt_correction_T_min 0.911
_exptl_absorpt_correction_type multi-scan
_exptl_absorpt_process_details 'Bruker Sadabs'
_exptl_crystal_colour colorless
_exptl_crystal_density_diffrn 1.190
_exptl_crystal_description plate
_exptl_crystal_F_000 448
_exptl_crystal_size_max 0.170
_exptl_crystal_size_mid 0.030
_exptl_crystal_size_min 0.010
_refine_diff_density_max 0.203
_refine_diff_density_min -0.215
_refine_diff_density_rms 0.034
_refine_ls_extinction_method none
_refine_ls_goodness_of_fit_ref 1.184
_refine_ls_hydrogen_treatment refall
_refine_ls_matrix_type full
_refine_ls_number_parameters 201
_refine_ls_number_reflns 2144
_refine_ls_number_restraints 0
_refine_ls_restrained_S_all 1.184
_refine_ls_R_factor_all 0.0491
_refine_ls_R_factor_gt 0.0387
_refine_ls_shift/su_max 0.003
_refine_ls_shift/su_mean 0.000
_refine_ls_structure_factor_coef Fsqd
_refine_ls_weighting_details 'w=1/[\s^2^(Fo^2^)+(0.0680P)^2^] where P=(Fo^2^+2Fc^2^)/3'
_refine_ls_weighting_scheme calc
_refine_ls_wR_factor_gt 0.1054
_refine_ls_wR_factor_ref 0.1124
_reflns_Friedel_coverage 0.000
_reflns_number_gt 1745
_reflns_number_total 2144
_reflns_threshold_expression 'I > 2\s(I)'
_cod_data_source_file ja5b04677_si_004.cif
_cod_data_source_block takuji4
_cod_original_cell_volume 1178.43(5)
_cod_database_code 4124209
_shelx_shelxl_version_number 2014/7
_shelx_space_group_comment
;
The symmetry employed for this shelxl refinement is uniquely defined
by the following loop, which should always be used as a source of
symmetry information in preference to the above space-group names.
They are only intended as comments.
;
_shelx_estimated_absorpt_t_min 0.911
_shelx_estimated_absorpt_t_max 0.994

loop_
_space_group_symop_operation_xyz
'x, y, z'
'-x, y+1/2, -z+1/2'
'-x, -y, -z'
'x, -y-1/2, z-1/2'

loop_
_atom_site_label
_atom_site_type_symbol
_atom_site_fract_x
_atom_site_fract_y
_atom_site_fract_z
_atom_site_U_iso_or_equiv
_atom_site_adp_type
_atom_site_occupancy
_atom_site_site_symmetry_order
_atom_site_calc_flag
N1 N 0.06570(14) 0.00443(8) 0.84287(9) 0.0346(3) Uani 1 1 d
C1 C 0.16634(15) 0.08395(10) 0.90319(10) 0.0317(3) Uani 1 1 d
B1 B 0.18235(19) 0.22131(11) 0.87760(11) 0.0338(3) Uani 1 1 d
H1 H 0.0788(18) 0.2439(13) 0.8029(12) 0.041(4) Uiso 1 1 d
N2 N 0.24885(14) 0.02658(9) 0.99038(8) 0.0357(3) Uani 1 1 d
C2 C 0.0847(2) -0.10224(11) 0.89350(12) 0.0418(4) Uani 1 1 d
H2 H 0.022(2) -0.1676(15) 0.8645(15) 0.056(5) Uiso 1 1 d
N3 N 0.10880(19) 0.34875(11) 1.03895(11) 0.0557(4) Uani 1 1 d
C3 C 0.1988(2) -0.08871(11) 0.98532(12) 0.0427(4) Uani 1 1 d
H3 H 0.245(2) -0.1448(15) 1.0409(15) 0.064(5) Uiso 1 1 d
C4 C -0.0486(2) 0.02493(14) 0.73892(12) 0.0466(4) Uani 1 1 d
H4A H -0.118(3) 0.089(2) 0.7421(18) 0.099(8) Uiso 1 1 d
H4B H -0.114(3) -0.039(2) 0.7151(19) 0.096(8) Uiso 1 1 d
H4C H 0.022(3) 0.047(2) 0.6874(19) 0.101(8) Uiso 1 1 d
C5 C 0.3698(2) 0.07869(14) 1.07980(12) 0.0468(4) Uani 1 1 d
H5A H 0.438(3) 0.1312(19) 1.0578(16) 0.082(7) Uiso 1 1 d
H5B H 0.314(3) 0.121(2) 1.1292(18) 0.090(7) Uiso 1 1 d
H5C H 0.436(3) 0.021(2) 1.121(2) 0.104(8) Uiso 1 1 d
C6 C 0.13982(17) 0.29516(10) 0.97192(11) 0.0377(3) Uani 1 1 d
C7 C 0.36572(16) 0.25433(10) 0.85803(10) 0.0359(3) Uani 1 1 d
C8 C 0.4231(2) 0.19638(13) 0.77859(12) 0.0449(4) Uani 1 1 d
H8 H 0.352(2) 0.1365(14) 0.7370(14) 0.053(4) Uiso 1 1 d
C9 C 0.5749(2) 0.22629(17) 0.75456(14) 0.0591(5) Uani 1 1 d
H9 H 0.607(3) 0.1844(17) 0.6968(17) 0.077(6) Uiso 1 1 d
C10 C 0.6736(2) 0.31358(17) 0.80969(17) 0.0655(5) Uani 1 1 d
H10 H 0.784(3) 0.3329(18) 0.7972(18) 0.092(7) Uiso 1 1 d
C11 C 0.6219(2) 0.37194(15) 0.88887(18) 0.0644(5) Uani 1 1 d
H11 H 0.693(3) 0.4362(18) 0.9290(16) 0.078(6) Uiso 1 1 d
C12 C 0.4694(2) 0.34187(12) 0.91228(14) 0.0501(4) Uani 1 1 d
H12 H 0.437(2) 0.3842(16) 0.9707(15) 0.062(5) Uiso 1 1 d

loop_
_atom_site_aniso_label
_atom_site_aniso_U_11
_atom_site_aniso_U_22
_atom_site_aniso_U_33
_atom_site_aniso_U_23
_atom_site_aniso_U_13
_atom_site_aniso_U_12
N1 0.0415(6) 0.0299(5) 0.0344(6) -0.0020(4) 0.0132(5) -0.0040(5)
C1 0.0350(6) 0.0302(6) 0.0320(7) -0.0001(5) 0.0123(5) 0.0000(5)
B1 0.0389(8) 0.0276(6) 0.0339(8) 0.0039(5) 0.0071(6) 0.0006(6)
N2 0.0442(6) 0.0301(5) 0.0337(6) 0.0033(4) 0.0109(5) 0.0014(5)
C2 0.0579(9) 0.0282(6) 0.0442(8) -0.0024(5) 0.0216(7) -0.0082(6)
N3 0.0724(9) 0.0446(7) 0.0553(8) -0.0042(6) 0.0257(7) 0.0069(6)
C3 0.0608(9) 0.0285(6) 0.0420(8) 0.0057(5) 0.0188(7) 0.0018(6)
C4 0.0516(9) 0.0415(8) 0.0422(9) -0.0044(6) 0.0028(7) -0.0061(7)
C5 0.0524(9) 0.0436(7) 0.0393(8) 0.0039(6) 0.0008(7) 0.0009(7)
C6 0.0412(7) 0.0288(6) 0.0438(8) 0.0047(5) 0.0119(6) -0.0002(5)
C7 0.0404(7) 0.0298(6) 0.0376(7) 0.0095(5) 0.0096(6) 0.0029(5)
C8 0.0467(8) 0.0513(8) 0.0366(8) 0.0099(6) 0.0098(6) 0.0099(7)
C9 0.0519(9) 0.0810(12) 0.0489(10) 0.0245(8) 0.0211(8) 0.0230(9)
C10 0.0440(9) 0.0761(11) 0.0811(13) 0.0397(10) 0.0240(9) 0.0089(9)
C11 0.0483(9) 0.0481(9) 0.0967(15) 0.0148(9) 0.0170(9) -0.0090(8)
C12 0.0480(8) 0.0377(7) 0.0667(11) 0.0008(7) 0.0179(8) -0.0057(6)

loop_
_atom_type_symbol
_atom_type_description
_atom_type_scat_dispersion_real
_atom_type_scat_dispersion_imag
_atom_type_scat_source
C C 0.0181 0.0091 'International Tables Vol C Tables 4.2.6.8 and 6.1.1.4'
H H 0.0000 0.0000 'International Tables Vol C Tables 4.2.6.8 and 6.1.1.4'
B B 0.0090 0.0039 'International Tables Vol C Tables 4.2.6.8 and 6.1.1.4'
N N 0.0311 0.0180 'International Tables Vol C Tables 4.2.6.8 and 6.1.1.4'

loop_
_geom_angle_atom_site_label_1
_geom_angle_atom_site_label_2
_geom_angle_atom_site_label_3
_geom_angle
C1 N1 C2 109.88(11)
C1 N1 C4 126.35(11)
C2 N1 C4 123.76(11)
N2 C1 N1 105.75(10)
N2 C1 B1 126.88(12)
N1 C1 B1 127.36(11)
C6 B1 C1 108.33(10)
C6 B1 C7 112.13(11)
C1 B1 C7 112.45(10)
C6 B1 H1 106.1(7)
C1 B1 H1 108.2(7)
C7 B1 H1 109.4(7)
C1 N2 C3 110.27(12)
C1 N2 C5 125.24(11)
C3 N2 C5 124.45(12)
C3 C2 N1 107.31(11)
C3 C2 H2 130.6(11)
N1 C2 H2 122.1(11)
C2 C3 N2 106.78(12)
C2 C3 H3 130.5(11)
N2 C3 H3 122.7(11)
N1 C4 H4A 110.0(15)
N1 C4 H4B 112.0(15)
H4A C4 H4B 109.8(19)
N1 C4 H4C 108.3(14)
H4A C4 H4C 106(2)
H4B C4 H4C 110.9(18)
N2 C5 H5A 111.6(14)
N2 C5 H5B 112.4(13)
H5A C5 H5B 107.1(18)
N2 C5 H5C 110.3(16)
H5A C5 H5C 109.5(19)
H5B C5 H5C 105.7(19)
N3 C6 B1 179.46(15)
C12 C7 C8 116.46(13)
C12 C7 B1 124.10(12)
C8 C7 B1 119.37(12)
C9 C8 C7 121.53(16)
C9 C8 H8 119.5(10)
C7 C8 H8 118.9(10)
C10 C9 C8 120.30(17)
C10 C9 H9 121.6(12)
C8 C9 H9 118.1(12)
C9 C10 C11 119.82(16)
C9 C10 H10 121.7(13)
C11 C10 H10 118.3(13)
C10 C11 C12 119.60(18)
C10 C11 H11 120.0(11)
C12 C11 H11 120.4(11)
C7 C12 C11 122.29(16)
C7 C12 H12 120.0(11)
C11 C12 H12 117.7(11)

loop_
_geom_bond_atom_site_label_1
_geom_bond_atom_site_label_2
_geom_bond_distance
N1 C1 1.3445(16)
N1 C2 1.3788(17)
N1 C4 1.4630(19)
C1 N2 1.3416(16)
C1 B1 1.6202(17)
B1 C6 1.5945(19)
B1 C7 1.6217(19)
B1 H1 1.152(15)
N2 C3 1.3795(17)
N2 C5 1.4584(19)
C2 C3 1.333(2)
C2 H2 0.932(18)
N3 C6 1.1426(18)
C3 H3 0.973(19)
C4 H4A 0.93(3)
C4 H4B 0.91(2)
C4 H4C 1.01(2)
C5 H5A 0.91(2)
C5 H5B 1.00(2)
C5 H5C 0.94(3)
C7 C12 1.389(2)
C7 C8 1.3994(19)
C8 C9 1.391(2)
C8 H8 0.973(17)
C9 C10 1.372(3)
C9 H9 0.98(2)
C10 C11 1.376(3)
C10 H10 0.98(2)
C11 C12 1.394(2)
C11 H11 1.00(2)
C12 H12 0.989(18)
